data_7206971
loop_
_publ_author_name
'Salorinne, Kirsi'
'Lopez-Acevedo, Olga'
'Nauha, Elisa'
'H\"akkinen, Hannu'
'Nissinen, Maija'

_publ_section_title
;
 Solvent driven formation of silver embedded resorcinarene nanorods
;
_journal_issue 2
_journal_name_full CrystEngComm
_journal_page_first 347
_journal_paper_doi 10.1039/c1ce05737e
_journal_volume 14
_journal_year 2012
_chemical_formula_sum 'C62 H92 Ag2 F12 O16 P2'
_chemical_formula_weight 1599.04
_chemical_name_systematic
;
?
;
_space_group_IT_number 60
_symmetry_cell_setting orthorhombic
_symmetry_space_group_name_Hall '-P 2n 2ab'
_symmetry_space_group_name_H-M 'P b c n'
_atom_sites_solution_hydrogens geom
_atom_sites_solution_primary direct
_atom_sites_solution_secondary difmap
_audit_creation_method SHELXL-97
_cell_angle_alpha 90.00
_cell_angle_beta 90.00
_cell_angle_gamma 90.00
_cell_formula_units_Z 4
_cell_length_a 14.8806(3)
_cell_length_b 19.7336(4)
_cell_length_c 23.4274(6)
_cell_measurement_temperature 173(2)
_cell_volume 6879.4(3)
_computing_structure_refinement 'SHELXL-97 (Sheldrick, 1997)'
_computing_structure_solution 'SHELXS-97 (Sheldrick, 1990)'
_diffrn_ambient_temperature 173(2)
_diffrn_measured_fraction_theta_full 0.965
_diffrn_measured_fraction_theta_max 0.965
_diffrn_radiation_monochromator graphite
_diffrn_radiation_source 'fine-focus sealed tube'
_diffrn_radiation_type CuK\a
_diffrn_radiation_wavelength 1.54178
_diffrn_reflns_av_R_equivalents 0.0359
_diffrn_reflns_av_sigmaI/netI 0.0408
_diffrn_reflns_limit_h_max 17
_diffrn_reflns_limit_h_min -17
_diffrn_reflns_limit_k_max 22
_diffrn_reflns_limit_k_min -22
_diffrn_reflns_limit_l_max 27
_diffrn_reflns_limit_l_min -27
_diffrn_reflns_number 11001
_diffrn_reflns_theta_full 67.00
_diffrn_reflns_theta_max 67.00
_diffrn_reflns_theta_min 3.72
_exptl_absorpt_coefficient_mu 5.851
_exptl_absorpt_correction_T_max 0.7585
_exptl_absorpt_correction_T_min 0.3225
_exptl_absorpt_correction_type multi-scan
_exptl_absorpt_process_details 'Denzo (Otwinowski, Borek, Majewski & Minor, 2003)'
_exptl_crystal_colour colorless
_exptl_crystal_density_diffrn 1.544
_exptl_crystal_density_method 'not measured'
_exptl_crystal_description needle
_exptl_crystal_F_000 3296
_exptl_crystal_size_max 0.25
_exptl_crystal_size_mid 0.15
_exptl_crystal_size_min 0.05
_refine_diff_density_max 1.312
_refine_diff_density_min -1.229
_refine_diff_density_rms 0.073
_refine_ls_extinction_method none
_refine_ls_goodness_of_fit_ref 1.020
_refine_ls_hydrogen_treatment mixed
_refine_ls_matrix_type full
_refine_ls_number_parameters 468
_refine_ls_number_reflns 5923
_refine_ls_number_restraints 16
_refine_ls_restrained_S_all 1.019
_refine_ls_R_factor_all 0.0899
_refine_ls_R_factor_gt 0.0558
_refine_ls_shift/su_max 0.001
_refine_ls_shift/su_mean 0.000
_refine_ls_structure_factor_coef Fsqd
_refine_ls_weighting_details 'calc w=1/[\s^2^(Fo^2^)+(0.0468P)^2^+20.4762P] where P=(Fo^2^+2Fc^2^)/3'
_refine_ls_weighting_scheme calc
_refine_ls_wR_factor_gt 0.1231
_refine_ls_wR_factor_ref 0.1422
_reflns_number_gt 4016
_reflns_number_total 5923
_reflns_threshold_expression >2sigma(I)
_cod_data_source_file c1ce05737e.txt
_cod_data_source_block ksaIV
_cod_original_sg_symbol_H-M Pbcn
_cod_database_code 7206971

loop_
_symmetry_equiv_pos_as_xyz
'x, y, z'
'-x+1/2, -y+1/2, z+1/2'
'-x, y, -z+1/2'
'x+1/2, -y+1/2, -z'
'-x, -y, -z'
'x-1/2, y-1/2, -z-1/2'
'x, -y, z-1/2'
'-x-1/2, y-1/2, z'

loop_
_atom_site_label
_atom_site_type_symbol
_atom_site_fract_x
_atom_site_fract_y
_atom_site_fract_z
_atom_site_U_iso_or_equiv
_atom_site_adp_type
_atom_site_occupancy
_atom_site_symmetry_multiplicity
_atom_site_calc_flag
_atom_site_refinement_flags
_atom_site_disorder_assembly
_atom_site_disorder_group
C1 C 1.1701(3) 0.1485(3) 0.68928(18) 0.0356(11) Uani 1 1 d . . .
C2 C 1.0988(3) 0.1122(2) 0.66653(17) 0.0348(10) Uani 1 1 d . . .
H2 H 1.0925 0.0660 0.6770 0.042 Uiso 1 1 calc R . .
C3 C 1.0357(3) 0.1397(2) 0.62920(17) 0.0317(10) Uani 1 1 d . . .
C4 C 1.0449(3) 0.2082(3) 0.6159(2) 0.0406(12) Uani 1 1 d . . .
C5 C 1.1134(3) 0.2466(3) 0.6383(2) 0.0483(13) Uani 1 1 d . . .
H5 H 1.1185 0.2933 0.6288 0.058 Uiso 1 1 calc R . .
C6 C 1.1747(3) 0.2171(3) 0.6749(2) 0.0421(12) Uani 1 1 d . . .
C7 C 0.9616(3) 0.0998(2) 0.60053(18) 0.0358(11) Uani 1 1 d . . .
H7 H 0.9588 0.1159 0.5601 0.043 Uiso 1 1 calc R . .
C8 C 0.8701(3) 0.1141(2) 0.62661(18) 0.0352(11) Uani 1 1 d . . .
C9 C 0.8558(3) 0.1159(2) 0.68558(18) 0.0353(11) Uani 1 1 d . . .
H9 H 0.9066 0.1125 0.7100 0.042 Uiso 1 1 calc R . .
C10 C 0.7723(3) 0.1225(2) 0.71028(18) 0.0349(11) Uani 1 1 d . . .
C11 C 0.6983(3) 0.1279(3) 0.6741(2) 0.0439(12) Uani 1 1 d . . .
C12 C 0.7095(3) 0.1281(3) 0.6146(2) 0.0492(14) Uani 1 1 d . . .
H12 H 0.6592 0.1349 0.5902 0.059 Uiso 1 1 calc R . .
C13 C 0.7946(3) 0.1182(3) 0.59161(18) 0.0394(11) Uani 1 1 d . . .
C14 C 1.2428(3) 0.1162(3) 0.72512(18) 0.0392(11) Uani 1 1 d . . .
H14 H 1.2993 0.1417 0.7166 0.047 Uiso 1 1 calc R . .
C29 C 0.9767(3) 0.0225(2) 0.59807(19) 0.0407(12) Uani 1 1 d . . .
H29A H 0.9802 0.0050 0.6376 0.049 Uiso 1 1 calc R . .
H29B H 0.9238 0.0013 0.5797 0.049 Uiso 1 1 calc R . .
C30 C 1.0608(3) 0.0002(3) 0.5661(2) 0.0528(14) Uani 1 1 d . . .
H30A H 1.0620 0.0217 0.5283 0.079 Uiso 1 1 calc R . .
H30B H 1.0603 -0.0492 0.5616 0.079 Uiso 1 1 calc R . .
H30C H 1.1143 0.0138 0.5877 0.079 Uiso 1 1 calc R . .
C31 C 1.2620(3) 0.0421(3) 0.71026(19) 0.0434(12) Uani 1 1 d . . .
H31A H 1.2060 0.0156 0.7152 0.052 Uiso 1 1 calc R . .
H31B H 1.3069 0.0242 0.7375 0.052 Uiso 1 1 calc R . .
C32 C 1.2970(4) 0.0315(3) 0.6492(2) 0.0585(15) Uani 1 1 d . . .
H32A H 1.2524 0.0483 0.6218 0.088 Uiso 1 1 calc R . .
H32B H 1.3074 -0.0169 0.6426 0.088 Uiso 1 1 calc R . .
H32C H 1.3535 0.0564 0.6442 0.088 Uiso 1 1 calc R . .
C37 C 1.2785(4) 0.3107(4) 0.6698(3) 0.078(2) Uani 1 1 d . . .
H37A H 1.2928 0.2976 0.6305 0.117 Uiso 1 1 calc R . .
H37B H 1.3330 0.3271 0.6888 0.117 Uiso 1 1 calc R . .
H37C H 1.2333 0.3469 0.6695 0.117 Uiso 1 1 calc R . .
C38 C 0.7361(4) 0.1097(4) 0.4964(2) 0.0668(18) Uani 1 1 d . . .
H38A H 0.6944 0.0736 0.5076 0.100 Uiso 1 1 calc R . .
H38B H 0.7575 0.1013 0.4574 0.100 Uiso 1 1 calc R . .
H38C H 0.7052 0.1535 0.4978 0.100 Uiso 1 1 calc R . .
C41 C 1.0030(4) 0.2909(3) 0.5447(2) 0.0509(13) Uani 1 1 d . . .
H41A H 1.0631 0.2846 0.5274 0.061 Uiso 1 1 calc R . .
H41B H 1.0036 0.3330 0.5677 0.061 Uiso 1 1 calc R . .
C42 C 0.9324(4) 0.2949(3) 0.4992(2) 0.0556(14) Uani 1 1 d . . .
H42A H 0.9491 0.3299 0.4708 0.067 Uiso 1 1 calc R . .
H42B H 0.9279 0.2509 0.4792 0.067 Uiso 1 1 calc R . .
C44 C 0.7804(4) 0.3223(3) 0.4815(3) 0.0652(17) Uani 1 1 d . . .
H44A H 0.7641 0.2787 0.4633 0.078 Uiso 1 1 calc R . .
H44B H 0.8033 0.3532 0.4515 0.078 Uiso 1 1 calc R . .
C45 C 0.7021(5) 0.3518(4) 0.5087(3) 0.082(2) Uani 1 1 d . A .
H45A H 0.7185 0.3952 0.5273 0.098 Uiso 1 1 calc R . .
H45B H 0.6549 0.3611 0.4799 0.098 Uiso 1 1 calc R . .
C47A C 0.6026(18) 0.3233(17) 0.5934(13) 0.079(6) Uani 0.45(4) 1 d PD A 1
H47A H 0.5465 0.3335 0.5724 0.095 Uiso 0.45(4) 1 calc PR A 1
H47B H 0.6232 0.3666 0.6103 0.095 Uiso 0.45(4) 1 calc PR A 1
C48A C 0.577(3) 0.2794(16) 0.6414(12) 0.103(12) Uani 0.45(4) 1 d PD A 1
H48A H 0.6303 0.2650 0.6638 0.123 Uiso 0.45(4) 1 calc PR A 1
H48B H 0.5333 0.3018 0.6670 0.123 Uiso 0.45(4) 1 calc PR A 1
C47B C 0.5846(12) 0.3338(13) 0.5700(15) 0.079(6) Uani 0.55(4) 1 d PD A 2
H47C H 0.5375 0.3295 0.5404 0.095 Uiso 0.55(4) 1 calc PR A 2
H47D H 0.5920 0.3822 0.5801 0.095 Uiso 0.55(4) 1 calc PR A 2
C48B C 0.5623(17) 0.2929(9) 0.6208(12) 0.093(10) Uani 0.55(4) 1 d PD A 2
H48C H 0.6149 0.2937 0.6466 0.112 Uiso 0.55(4) 1 calc PR A 2
H48D H 0.5122 0.3155 0.6409 0.112 Uiso 0.55(4) 1 calc PR A 2
C50 C 0.4901(4) 0.1876(4) 0.6549(3) 0.083(2) Uani 1 1 d . A .
H50A H 0.4284 0.1781 0.6413 0.100 Uiso 1 1 calc R . .
H50B H 0.4854 0.2160 0.6896 0.100 Uiso 1 1 calc R . .
C51 C 0.5348(3) 0.1228(4) 0.6698(2) 0.0614(17) Uani 1 1 d . . .
H51A H 0.4934 0.0949 0.6931 0.074 Uiso 1 1 calc R . .
H51B H 0.5481 0.0975 0.6343 0.074 Uiso 1 1 calc R . .
O4 O 0.9802(2) 0.23399(18) 0.57965(15) 0.0493(9) Uani 1 1 d . . .
O6 O 1.2441(3) 0.2537(2) 0.69982(16) 0.0588(10) Uani 1 1 d . . .
O11 O 0.6160(2) 0.1333(2) 0.70060(14) 0.0611(11) Uani 1 1 d . . .
O13 O 0.8097(2) 0.1106(2) 0.53411(13) 0.0501(9) Uani 1 1 d . . .
O43 O 0.8483(2) 0.31139(18) 0.52412(14) 0.0486(9) Uani 1 1 d . . .
O46 O 0.6689(3) 0.3045(2) 0.55085(19) 0.0697(12) Uani 1 1 d D . .
O49 O 0.5379(3) 0.2242(2) 0.61177(17) 0.0700(12) Uani 1 1 d D . .
O10A O 0.814(5) 0.298(2) 0.6902(13) 0.081(11) Uani 0.428(10) 1 d PD A 1
H10A H 0.783(6) 0.282(4) 0.717(2) 0.097 Uiso 0.428(10) 1 d PD A 1
C11A C 0.876(2) 0.3439(13) 0.7048(13) 0.132(8) Uani 0.428(10) 1 d PD A 1
H11A H 0.9373 0.3249 0.7001 0.158 Uiso 0.428(10) 1 calc PR A 1
H11B H 0.8683 0.3579 0.7450 0.158 Uiso 0.428(10) 1 calc PR A 1
C12A C 0.863(3) 0.403(4) 0.666(4) 0.153(6) Uani 0.428(10) 1 d PD A 1
H12A H 0.8908 0.4409 0.6869 0.183 Uiso 0.428(10) 1 calc PR A 1
H12B H 0.9040 0.3932 0.6337 0.183 Uiso 0.428(10) 1 calc PR A 1
C13A C 0.7837(17) 0.4347(19) 0.6377(12) 0.173(8) Uani 0.428(10) 1 d PD A 1
H13A H 0.7466 0.3994 0.6201 0.259 Uiso 0.428(10) 1 calc PR A 1
H13B H 0.8043 0.4664 0.6083 0.259 Uiso 0.428(10) 1 calc PR A 1
H13C H 0.7481 0.4592 0.6662 0.259 Uiso 0.428(10) 1 calc PR A 1
O10B O 0.793(4) 0.3074(17) 0.6882(11) 0.095(13) Uani 0.572(10) 1 d PD A 2
H10B H 0.783(6) 0.282(4) 0.717(2) 0.114 Uiso 0.572(10) 1 d PD A 2
C11B C 0.8127(17) 0.3725(9) 0.7003(10) 0.132(8) Uani 0.572(10) 1 d PD A 2
H11C H 0.8451 0.3734 0.7372 0.158 Uiso 0.572(10) 1 calc PR A 2
H11D H 0.7553 0.3970 0.7058 0.158 Uiso 0.572(10) 1 calc PR A 2
C12B C 0.8672(18) 0.411(3) 0.658(3) 0.153(6) Uani 0.572(10) 1 d PD A 2
H12C H 0.8768 0.3835 0.6231 0.183 Uiso 0.572(10) 1 calc PR A 2
H12D H 0.8356 0.4533 0.6469 0.183 Uiso 0.572(10) 1 calc PR A 2
C13B C 0.9549(12) 0.4275(13) 0.6851(9) 0.173(8) Uani 0.572(10) 1 d PD A 2
H13D H 0.9449 0.4575 0.7179 0.259 Uiso 0.572(10) 1 calc PR A 2
H13E H 0.9938 0.4503 0.6573 0.259 Uiso 0.572(10) 1 calc PR A 2
H13F H 0.9838 0.3856 0.6980 0.259 Uiso 0.572(10) 1 calc PR A 2
Ag1 Ag 0.79603(4) 0.24687(2) 0.604543(17) 0.07169(19) Uani 1 1 d . A .
F11 F 0.0000 0.1628(2) 0.2500 0.0877(17) Uani 1 2 d S . .
F12 F 0.0894(2) 0.08222(18) 0.28717(13) 0.0698(9) Uani 1 1 d . . .
F13 F -0.0590(2) 0.08241(18) 0.30716(12) 0.0674(9) Uani 1 1 d . . .
F14 F 0.0000 0.0016(2) 0.2500 0.0560(11) Uani 1 2 d S . .
P1 P 0.0000 0.08217(10) 0.2500 0.0492(5) Uani 1 2 d S . .
F21 F 0.5391(3) 0.0425(2) 0.44860(18) 0.1039(14) Uani 1 1 d . . .
F22 F 0.5284(3) 0.0600(2) 0.54043(19) 0.1009(14) Uani 1 1 d . . .
F23 F 0.4055(2) 0.0337(2) 0.4909(2) 0.0959(13) Uani 1 1 d . . .
P2 P 0.5000 0.0000 0.5000 0.0519(5) Uani 1 2 d S . .

loop_
_atom_site_aniso_label
_atom_site_aniso_U_11
_atom_site_aniso_U_22
_atom_site_aniso_U_33
_atom_site_aniso_U_23
_atom_site_aniso_U_13
_atom_site_aniso_U_12
C1 0.030(2) 0.051(3) 0.026(2) -0.002(2) -0.0006(19) -0.003(2)
C2 0.035(3) 0.045(3) 0.025(2) 0.0006(19) 0.004(2) -0.006(2)
C3 0.027(2) 0.044(3) 0.025(2) 0.0036(19) 0.0009(18) -0.003(2)
C4 0.035(3) 0.048(3) 0.039(2) 0.005(2) -0.002(2) -0.004(2)
C5 0.046(3) 0.045(3) 0.054(3) 0.010(3) -0.004(3) -0.006(3)
C6 0.038(3) 0.049(3) 0.039(3) -0.004(2) -0.004(2) -0.010(2)
C7 0.034(3) 0.050(3) 0.024(2) 0.0045(19) -0.0043(19) -0.006(2)
C8 0.032(3) 0.045(3) 0.028(2) 0.002(2) -0.0052(19) -0.005(2)
C9 0.030(3) 0.046(3) 0.030(2) 0.006(2) -0.010(2) -0.004(2)
C10 0.029(3) 0.047(3) 0.029(2) 0.004(2) -0.0044(19) 0.000(2)
C11 0.031(3) 0.063(3) 0.038(2) 0.005(2) -0.006(2) 0.001(3)
C12 0.042(3) 0.075(4) 0.030(2) 0.002(2) -0.014(2) 0.005(3)
C13 0.044(3) 0.048(3) 0.027(2) 0.0002(19) -0.003(2) 0.000(2)
C14 0.033(3) 0.058(3) 0.026(2) 0.000(2) -0.003(2) -0.004(2)
C29 0.039(3) 0.052(3) 0.031(2) -0.002(2) -0.005(2) -0.010(2)
C30 0.050(3) 0.063(4) 0.045(3) -0.015(3) -0.002(2) -0.001(3)
C31 0.034(3) 0.060(3) 0.036(2) -0.008(2) -0.006(2) 0.007(2)
C32 0.042(3) 0.084(4) 0.049(3) -0.021(3) -0.005(3) 0.006(3)
C37 0.069(4) 0.081(5) 0.084(5) 0.001(4) -0.005(4) -0.034(4)
C38 0.052(3) 0.114(6) 0.035(3) -0.006(3) -0.015(3) 0.000(4)
C41 0.046(3) 0.052(3) 0.054(3) 0.015(3) 0.000(3) -0.004(3)
C42 0.060(4) 0.066(4) 0.041(3) 0.011(3) 0.005(3) -0.001(3)
C44 0.066(4) 0.075(4) 0.054(3) 0.025(3) -0.017(3) 0.002(3)
C45 0.077(5) 0.071(4) 0.098(5) 0.013(4) -0.030(4) 0.011(4)
C47A 0.031(7) 0.068(9) 0.138(17) -0.034(11) 0.001(9) 0.010(5)
C48A 0.11(3) 0.15(2) 0.054(14) -0.046(13) 0.021(14) -0.037(17)
C47B 0.031(7) 0.068(9) 0.138(17) -0.034(11) 0.001(9) 0.010(5)
C48B 0.032(8) 0.16(2) 0.087(18) -0.086(15) 0.014(11) -0.033(11)
C50 0.052(4) 0.151(7) 0.046(3) -0.004(4) -0.001(3) 0.027(4)
C51 0.032(3) 0.108(5) 0.045(3) 0.000(3) -0.007(2) 0.004(3)
O4 0.038(2) 0.053(2) 0.057(2) 0.0188(17) -0.0091(17) -0.0062(17)
O6 0.052(2) 0.057(2) 0.068(2) 0.0042(19) -0.022(2) -0.0233(19)
O11 0.0281(19) 0.121(4) 0.0345(18) 0.000(2) -0.0061(15) 0.005(2)
O13 0.0392(19) 0.085(3) 0.0256(15) 0.0008(16) -0.0104(14) -0.0022(19)
O43 0.050(2) 0.057(2) 0.0387(17) 0.0109(16) -0.0050(16) 0.0040(18)
O46 0.055(2) 0.071(3) 0.082(3) -0.018(2) 0.000(2) 0.007(2)
O49 0.076(3) 0.081(3) 0.053(2) -0.011(2) -0.004(2) 0.019(3)
O10A 0.109(19) 0.09(2) 0.046(11) 0.007(10) 0.000(9) -0.01(2)
C11A 0.18(2) 0.083(13) 0.137(11) -0.038(11) 0.053(17) -0.035(12)
C12A 0.190(13) 0.186(17) 0.082(17) -0.036(9) 0.033(10) -0.053(11)
C13A 0.117(12) 0.28(2) 0.125(13) 0.000(15) 0.034(11) -0.031(14)
O10B 0.15(3) 0.064(9) 0.073(13) -0.016(9) 0.007(10) 0.008(12)
C11B 0.18(2) 0.083(13) 0.137(11) -0.038(11) 0.053(17) -0.035(12)
C12B 0.190(13) 0.186(17) 0.082(17) -0.036(9) 0.033(10) -0.053(11)
C13B 0.117(12) 0.28(2) 0.125(13) 0.000(15) 0.034(11) -0.031(14)
Ag1 0.1060(4) 0.0653(3) 0.0437(2) 0.0099(2) 0.0171(2) -0.0010(3)
F11 0.152(5) 0.047(3) 0.064(3) 0.000 -0.014(3) 0.000
F12 0.065(2) 0.087(2) 0.0573(19) -0.0109(18) -0.0129(17) -0.0082(19)
F13 0.077(2) 0.080(2) 0.0453(17) 0.0017(16) 0.0102(16) 0.0287(19)
F14 0.070(3) 0.049(2) 0.048(2) 0.000 0.010(2) 0.000
P1 0.0592(12) 0.0509(11) 0.0377(9) 0.000 -0.0018(9) 0.000
F21 0.118(3) 0.111(3) 0.083(3) 0.031(2) 0.008(3) -0.002(3)
F22 0.110(3) 0.081(3) 0.112(3) -0.046(3) -0.033(3) -0.002(2)
F23 0.069(2) 0.075(3) 0.144(4) -0.001(3) -0.027(3) 0.010(2)
P2 0.0581(12) 0.0517(12) 0.0460(10) -0.0065(9) -0.0143(10) -0.0009(11)

loop_
_atom_type_symbol
_atom_type_description
_atom_type_scat_dispersion_real
_atom_type_scat_dispersion_imag
_atom_type_scat_source
C C 0.0181 0.0091 'International Tables Vol C Tables 4.2.6.8 and 6.1.1.4'
H H 0.0000 0.0000 'International Tables Vol C Tables 4.2.6.8 and 6.1.1.4'
O O 0.0492 0.0322 'International Tables Vol C Tables 4.2.6.8 and 6.1.1.4'
F F 0.0727 0.0534 'International Tables Vol C Tables 4.2.6.8 and 6.1.1.4'
P P 0.2955 0.4335 'International Tables Vol C Tables 4.2.6.8 and 6.1.1.4'
Ag Ag 0.1306 4.2820 'International Tables Vol C Tables 4.2.6.8 and 6.1.1.4'

loop_
_geom_angle_atom_site_label_1
_geom_angle_atom_site_label_2
_geom_angle_atom_site_label_3
_geom_angle
_geom_angle_site_symmetry_1
_geom_angle_site_symmetry_3
C2 C1 C6 116.4(4) . .
C2 C1 C14 123.0(4) . .
C6 C1 C14 120.6(4) . .
C1 C2 C3 123.8(4) . .
C2 C3 C4 116.8(4) . .
C2 C3 C7 124.7(4) . .
C4 C3 C7 118.5(4) . .
C5 C4 O4 123.3(4) . .
C5 C4 C3 121.5(4) . .
O4 C4 C3 115.2(4) . .
C4 C5 C6 119.6(5) . .
C5 C6 O6 122.2(5) . .
C5 C6 C1 121.8(5) . .
O6 C6 C1 116.0(4) . .
C3 C7 C8 112.3(4) . .
C3 C7 C29 115.1(4) . .
C8 C7 C29 109.2(4) . .
C13 C8 C9 117.2(4) . .
C13 C8 C7 119.8(4) . .
C9 C8 C7 122.6(4) . .
C10 C9 C8 123.7(4) . .
C9 C10 C11 117.7(4) . .
C9 C10 C14 122.6(4) . 3_756
C11 C10 C14 119.4(4) . 3_756
O11 C11 C10 115.7(4) . .
O11 C11 C12 123.6(4) . .
C10 C11 C12 120.7(4) . .
C13 C12 C11 119.5(4) . .
C13 C12 Ag1 69.6(3) . .
C11 C12 Ag1 98.4(4) . .
O13 C13 C12 123.0(4) . .
O13 C13 C8 116.0(4) . .
C12 C13 C8 121.0(4) . .
O13 C13 Ag1 102.9(3) . .
C12 C13 Ag1 79.8(3) . .
C8 C13 Ag1 89.0(3) . .
C1 C14 C31 114.2(4) . .
C1 C14 C10 114.2(4) . 3_756
C31 C14 C10 109.2(4) . 3_756
C30 C29 C7 115.1(4) . .
C14 C31 C32 113.9(5) . .
O4 C41 C42 106.4(4) . .
O43 C42 C41 109.7(4) . .
O43 C44 C45 108.6(5) . .
O46 C45 C44 108.3(5) . .
O46 C47A C48A 123(3) . .
O49 C48A C47A 101(2) . .
O46 C47B C48B 103.1(19) . .
O49 C48B C47B 117.4(17) . .
O49 C50 C51 112.2(5) . .
O11 C51 C50 112.0(6) . .
C4 O4 C41 118.4(4) . .
C6 O6 C37 118.1(4) . .
C11 O11 C51 121.0(4) . .
C13 O13 C38 119.3(4) . .
C42 O43 C44 111.6(4) . .
C42 O43 Ag1 119.2(3) . .
C44 O43 Ag1 113.3(3) . .
C45 O46 C47A 122.3(15) . .
C45 O46 C47B 104.4(13) . .
C47A O46 C47B 25.6(12) . .
C45 O46 Ag1 111.9(3) . .
C47A O46 Ag1 106.3(15) . .
C47B O46 Ag1 131.9(14) . .
C48A O49 C48B 24.2(18) . .
C48A O49 C50 104.3(13) . .
C48B O49 C50 120.3(11) . .
C11A O10A Ag1 127(3) . .
O10A C11A C12A 106(4) . .
C13A C12A C11A 135(3) . .
C11B O10B Ag1 132.1(18) . .
O10B C11B C12B 118(4) . .
C13B C12B C11B 108(3) . .
O10A Ag1 O10B 9(3) . .
O10A Ag1 O43 115.1(6) . .
O10B Ag1 O43 113.6(6) . .
O10A Ag1 O46 109.2(19) . .
O10B Ag1 O46 100.1(14) . .
O43 Ag1 O46 67.41(13) . .
O10A Ag1 C13 123.1(12) . .
O10B Ag1 C13 128.1(8) . .
O43 Ag1 C13 115.83(13) . .
O46 Ag1 C13 112.30(14) . .
O10A Ag1 C12 111.4(6) . .
O10B Ag1 C12 111.7(5) . .
O43 Ag1 C12 133.37(13) . .
O46 Ag1 C12 94.42(15) . .
C13 Ag1 C12 30.63(15) . .
F14 P1 F12 90.03(15) . .
F14 P1 F12 90.03(15) . 3
F12 P1 F12 179.9(3) . 3
F14 P1 F11 180.0 . .
F12 P1 F11 89.97(15) . .
F12 P1 F11 89.97(15) 3 .
F14 P1 F13 90.17(14) . .
F12 P1 F13 90.05(17) . .
F12 P1 F13 89.95(17) 3 .
F11 P1 F13 89.83(14) . .
F14 P1 F13 90.17(14) . 3
F12 P1 F13 89.95(17) . 3
F12 P1 F13 90.05(17) 3 3
F11 P1 F13 89.83(14) . 3
F13 P1 F13 179.7(3) . 3
F23 P2 F23 179.997(1) . 5_656
F23 P2 F22 90.2(2) . .
F23 P2 F22 89.8(2) 5_656 .
F23 P2 F22 89.8(2) . 5_656
F23 P2 F22 90.2(2) 5_656 5_656
F22 P2 F22 179.997(1) . 5_656
F23 P2 F21 90.1(2) . .
F23 P2 F21 89.9(2) 5_656 .
F22 P2 F21 87.7(3) . .
F22 P2 F21 92.3(3) 5_656 .
F23 P2 F21 89.9(2) . 5_656
F23 P2 F21 90.1(2) 5_656 5_656
F22 P2 F21 92.3(3) . 5_656
F22 P2 F21 87.7(3) 5_656 5_656
F21 P2 F21 179.999(1) . 5_656

loop_
_geom_bond_atom_site_label_1
_geom_bond_atom_site_label_2
_geom_bond_distance
_geom_bond_site_symmetry_2
C1 C2 1.387(6) .
C1 C6 1.397(7) .
C1 C14 1.510(6) .
C2 C3 1.392(6) .
C3 C4 1.395(7) .
C3 C7 1.512(6) .
C4 C5 1.375(7) .
C4 O4 1.382(6) .
C5 C6 1.380(7) .
C6 O6 1.389(6) .
C7 C8 1.518(6) .
C7 C29 1.543(7) .
C8 C13 1.393(6) .
C8 C9 1.398(6) .
C9 C10 1.377(6) .
C10 C11 1.394(6) .
C10 C14 1.535(6) 3_756
C11 O11 1.378(6) .
C11 C12 1.403(7) .
C12 C13 1.390(7) .
C12 Ag1 2.686(6) .
C13 O13 1.374(5) .
C13 Ag1 2.557(5) .
C14 C31 1.529(7) .
C14 C10 1.535(6) 3_756
C29 C30 1.524(7) .
C31 C32 1.537(7) .
C37 O6 1.422(7) .
C38 O13 1.408(6) .
C41 O4 1.431(6) .
C41 C42 1.499(7) .
C42 O43 1.418(6) .
C44 O43 1.438(6) .
C44 C45 1.451(9) .
C45 O46 1.446(8) .
C47A O46 1.452(14) .
C47A C48A 1.47(2) .
C48A O49 1.417(14) .
C47B O46 1.453(12) .
C47B C48B 1.473(19) .
C48B O49 1.420(13) .
C50 O49 1.432(8) .
C50 C51 1.482(9) .
C51 O11 1.423(6) .
O43 Ag1 2.403(3) .
O46 Ag1 2.540(4) .
O10A C11A 1.35(2) .
O10A Ag1 2.26(3) .
C11A C12A 1.49(2) .
C12A C13A 1.49(2) .
O10B C11B 1.35(2) .
O10B Ag1 2.30(3) .
C11B C12B 1.49(2) .
C12B C13B 1.49(3) .
F11 P1 1.591(5) .
F12 P1 1.590(3) .
F13 P1 1.602(3) .
F14 P1 1.589(5) .
P1 F12 1.590(3) 3
P1 F13 1.602(3) 3
F21 P2 1.579(4) .
F22 P2 1.575(3) .
F23 P2 1.570(4) .
P2 F23 1.570(4) 5_656
P2 F22 1.575(3) 5_656
P2 F21 1.579(4) 5_656

loop_
_geom_hbond_atom_site_label_D
_geom_hbond_atom_site_label_H
_geom_hbond_atom_site_label_A
_geom_hbond_distance_DH
_geom_hbond_distance_HA
_geom_hbond_distance_DA
_geom_hbond_angle_DHA
_geom_hbond_site_symmetry_A
O10A H10A O6 0.83(2) 2.07(3) 2.85(3) 155(9) 3_756
O10B H10B O6 0.85(2) 2.07(3) 2.88(3) 159(10) 3_756

loop_
_geom_torsion_atom_site_label_1
_geom_torsion_atom_site_label_2
_geom_torsion_atom_site_label_3
_geom_torsion_atom_site_label_4
_geom_torsion
_geom_torsion_site_symmetry_1
_geom_torsion_site_symmetry_4
C6 C1 C2 C3 2.8(6) . .
C14 C1 C2 C3 -173.9(4) . .
C1 C2 C3 C4 -1.9(6) . .
C1 C2 C3 C7 175.3(4) . .
C2 C3 C4 C5 0.4(7) . .
C7 C3 C4 C5 -176.9(4) . .
C2 C3 C4 O4 -178.7(4) . .
C7 C3 C4 O4 3.9(6) . .
O4 C4 C5 C6 179.1(5) . .
C3 C4 C5 C6 0.1(8) . .
C4 C5 C6 O6 -178.6(5) . .
C4 C5 C6 C1 0.9(8) . .
C2 C1 C6 C5 -2.2(7) . .
C14 C1 C6 C5 174.5(4) . .
C2 C1 C6 O6 177.3(4) . .
C14 C1 C6 O6 -6.0(7) . .
C2 C3 C7 C8 105.8(5) . .
C4 C3 C7 C8 -77.1(5) . .
C2 C3 C7 C29 -19.9(6) . .
C4 C3 C7 C29 157.2(4) . .
C3 C7 C8 C13 141.8(4) . .
C29 C7 C8 C13 -89.3(5) . .
C3 C7 C8 C9 -45.6(6) . .
C29 C7 C8 C9 83.3(5) . .
C13 C8 C9 C10 -0.9(8) . .
C7 C8 C9 C10 -173.7(4) . .
C8 C9 C10 C11 -0.4(8) . .
C8 C9 C10 C14 172.8(5) . 3_756
C9 C10 C11 O11 179.1(5) . .
C14 C10 C11 O11 5.7(7) 3_756 .
C9 C10 C11 C12 -1.4(8) . .
C14 C10 C11 C12 -174.7(5) 3_756 .
O11 C11 C12 C13 -176.2(5) . .
C10 C11 C12 C13 4.3(9) . .
O11 C11 C12 Ag1 112.6(5) . .
C10 C11 C12 Ag1 -66.9(5) . .
C11 C12 C13 O13 172.9(5) . .
Ag1 C12 C13 O13 -98.9(5) . .
C11 C12 C13 C8 -5.6(8) . .
Ag1 C12 C13 C8 82.6(5) . .
C11 C12 C13 Ag1 -88.2(5) . .
C9 C8 C13 O13 -174.7(4) . .
C7 C8 C13 O13 -1.7(7) . .
C9 C8 C13 C12 3.9(8) . .
C7 C8 C13 C12 177.0(5) . .
C9 C8 C13 Ag1 81.4(4) . .
C7 C8 C13 Ag1 -105.6(4) . .
C2 C1 C14 C31 30.2(6) . .
C6 C1 C14 C31 -146.3(4) . .
C2 C1 C14 C10 -96.4(5) . 3_756
C6 C1 C14 C10 87.0(6) . 3_756
C3 C7 C29 C30 -60.0(5) . .
C8 C7 C29 C30 172.7(4) . .
C1 C14 C31 C32 62.6(5) . .
C10 C14 C31 C32 -168.2(4) 3_756 .
O4 C41 C42 O43 66.5(6) . .
O43 C44 C45 O46 -61.3(7) . .
O46 C47A C48A O49 -64(4) . .
O46 C47B C48B O49 -69(2) . .
O49 C50 C51 O11 71.1(6) . .
C5 C4 O4 C41 27.8(7) . .
C3 C4 O4 C41 -153.1(4) . .
C42 C41 O4 C4 164.0(4) . .
C5 C6 O6 C37 -28.9(7) . .
C1 C6 O6 C37 151.6(5) . .
C10 C11 O11 C51 -164.7(5) . .
C12 C11 O11 C51 15.7(8) . .
C50 C51 O11 C11 -102.2(6) . .
C12 C13 O13 C38 -2.8(8) . .
C8 C13 O13 C38 175.9(5) . .
Ag1 C13 O13 C38 -88.9(5) . .
C41 C42 O43 C44 174.3(5) . .
C41 C42 O43 Ag1 -50.5(5) . .
C45 C44 O43 C42 -168.7(5) . .
C45 C44 O43 Ag1 53.4(6) . .
C44 C45 O46 C47A 167.6(18) . .
C44 C45 O46 C47B -172.4(14) . .
C44 C45 O46 Ag1 39.7(6) . .
C48A C47A O46 C45 -171(2) . .
C48A C47A O46 C47B 139(7) . .
C48A C47A O46 Ag1 -41(3) . .
C48B C47B O46 C45 -168.4(12) . .
C48B C47B O46 C47A -30(4) . .
C48B C47B O46 Ag1 -30(2) . .
C47A C48A O49 C48B -30(4) . .
C47A C48A O49 C50 -165.1(19) . .
C47B C48B O49 C48A 146(8) . .
C47B C48B O49 C50 -161.0(13) . .
C51 C50 O49 C48A -108(2) . .
C51 C50 O49 C48B -127.2(14) . .
Ag1 O10A C11A C12A 60(7) . .
O10A C11A C12A C13A 33(12) . .
Ag1 O10B C11B C12B -18(6) . .
O10B C11B C12B C13B -114(5) . .
C11A O10A Ag1 O10B -109(9) . .
C11A O10A Ag1 O43 -27(6) . .
C11A O10A Ag1 O46 -100(6) . .
C11A O10A Ag1 C13 125(5) . .
C11A O10A Ag1 C12 157(5) . .
C11B O10B Ag1 O10A 104(9) . .
C11B O10B Ag1 O43 2(5) . .
C11B O10B Ag1 O46 -68(5) . .
C11B O10B Ag1 C13 163(4) . .
C11B O10B Ag1 C12 -166(4) . .
C42 O43 Ag1 O10A 102(2) . .
C44 O43 Ag1 O10A -124(2) . .
C42 O43 Ag1 O10B 111.5(16) . .
C44 O43 Ag1 O10B -114.1(16) . .
C42 O43 Ag1 O46 -157.0(4) . .
C44 O43 Ag1 O46 -22.6(4) . .
C42 O43 Ag1 C13 -52.2(4) . .
C44 O43 Ag1 C13 82.2(4) . .
C42 O43 Ag1 C12 -83.2(4) . .
C44 O43 Ag1 C12 51.3(4) . .
C45 O46 Ag1 O10A 100.4(9) . .
C47A O46 Ag1 O10A -35.6(16) . .
C47B O46 Ag1 O10A -35.8(17) . .
C45 O46 Ag1 O10B 101.8(7) . .
C47A O46 Ag1 O10B -34.1(16) . .
C47B O46 Ag1 O10B -34.3(16) . .
C45 O46 Ag1 O43 -9.6(4) . .
C47A O46 Ag1 O43 -145.6(15) . .
C47B O46 Ag1 O43 -145.8(15) . .
C45 O46 Ag1 C13 -119.5(4) . .
C47A O46 Ag1 C13 104.6(15) . .
C47B O46 Ag1 C13 104.4(15) . .
C45 O46 Ag1 C12 -145.2(4) . .
C47A O46 Ag1 C12 78.9(15) . .
C47B O46 Ag1 C12 78.7(15) . .
O13 C13 Ag1 O10A -163(2) . .
C12 C13 Ag1 O10A 76(2) . .
C8 C13 Ag1 O10A -46(2) . .
O13 C13 Ag1 O10B -172.0(17) . .
C12 C13 Ag1 O10B 66.3(17) . .
C8 C13 Ag1 O10B -55.5(17) . .
O13 C13 Ag1 O43 -11.1(3) . .
C12 C13 Ag1 O43 -132.8(2) . .
C8 C13 Ag1 O43 105.4(3) . .
O13 C13 Ag1 O46 63.7(3) . .
C12 C13 Ag1 O46 -58.0(3) . .
C8 C13 Ag1 O46 -179.8(3) . .
O13 C13 Ag1 C12 121.8(4) . .
C8 C13 Ag1 C12 -121.8(4) . .
C13 C12 Ag1 O10A -119(2) . .
C11 C12 Ag1 O10A -1(2) . .
C13 C12 Ag1 O10B -129.2(16) . .
C11 C12 Ag1 O10B -10.8(16) . .
C13 C12 Ag1 O43 65.3(3) . .
C11 C12 Ag1 O43 -176.3(3) . .
C13 C12 Ag1 O46 128.1(3) . .
C11 C12 Ag1 O46 -113.5(3) . .
C11 C12 Ag1 C13 118.4(4) . .
